data_4515255
loop_
_publ_author_name
'Capdevila, Lorena'
'Meyer, Tjark H.'
'Rold\'an-G\'omez, Steven'
'Luis, Josep M.'
'Ackermann, Lutz'
'Ribas, Xavi'

_publ_section_title
;
 Chemodivergent Nickel(0)-Catalyzed Arene C--F Activation with Alkynes:
 Unprecedented C--F/C--H Double Insertion
;
_journal_name_full 'ACS Catalysis'
_journal_page_first 11074
_journal_paper_doi 10.1021/acscatal.9b03620
_journal_year 2019
_chemical_formula_moiety 'C44 H30 N2 Ni O, C H Cl3'
_chemical_formula_sum 'C45 H31 Cl3 N2 Ni O'
_chemical_formula_weight 780.78
_space_group_crystal_system monoclinic
_space_group_IT_number 14
_space_group_name_Hall '-P 2yn'
_space_group_name_H-M_alt 'P 1 21/n 1'
_atom_sites_solution_hydrogens geom
_cell_angle_alpha 90
_cell_angle_beta 99.93(3)
_cell_angle_gamma 90
_cell_formula_units_Z 4
_cell_length_a 15.600(11)
_cell_length_b 15.771(11)
_cell_length_c 16.342(10)
_cell_measurement_reflns_used 190
_cell_measurement_temperature 100.(2)
_cell_measurement_theta_max 22.2249
_cell_measurement_theta_min 3.6793
_cell_volume 3960(5)
_computing_cell_refinement 'APEX3 v2017.3-0 (Bruker AXS)'
_computing_data_collection 'Bruker Instrument Service vV6.2.6'
_computing_data_reduction 'SAINT V8.38A (Bruker AXS Inc., 2017)'
_computing_molecular_graphics 'shelXle (C.B. Huebschle, rev 833)'
_computing_structure_refinement 'SHELXL-2016/6 (Sheldrick, 2016)'
_computing_structure_solution 'SHELXT 2014/5 (Sheldrick, 2014)'
_diffrn_ambient_temperature 100.(2)
_diffrn_detector CMOS
_diffrn_detector_area_resol_mean 7.3910
_diffrn_detector_type 'PHOTON II'
_diffrn_measured_fraction_theta_full 0.998
_diffrn_measured_fraction_theta_max 0.998
_diffrn_measurement_device 'three-circle diffractometer'
_diffrn_measurement_device_type 'Bruker D8 QUEST ECO'
_diffrn_measurement_method 'omega scans'
_diffrn_radiation_monochromator 'doubly curved silicon crystal Bruker Triumph'
_diffrn_radiation_type 'Mo K\a'
_diffrn_radiation_wavelength 0.71073
_diffrn_reflns_av_R_equivalents 0.0370
_diffrn_reflns_av_unetI/netI 0.0180
_diffrn_reflns_limit_h_max 20
_diffrn_reflns_limit_h_min -20
_diffrn_reflns_limit_k_max 20
_diffrn_reflns_limit_k_min -20
_diffrn_reflns_limit_l_max 21
_diffrn_reflns_limit_l_min -21
_diffrn_reflns_number 91838
_diffrn_reflns_theta_full 27.50
_diffrn_reflns_theta_max 27.50
_diffrn_reflns_theta_min 2.84
_diffrn_source 'sealed X-ray tube'
_diffrn_source_type 'Ceramic x-ray tube'
_exptl_absorpt_coefficient_mu 0.728
_exptl_absorpt_correction_T_max 0.94
_exptl_absorpt_correction_T_min 0.82
_exptl_absorpt_correction_type multi-scan
_exptl_absorpt_process_details
;
SADABS-2016/2 - Bruker AXS area detector scaling and absorption correction
;
_exptl_crystal_colour 'intense red-black'
_exptl_crystal_density_diffrn 1.309
_exptl_crystal_density_method 'not measured'
_exptl_crystal_description plate
_exptl_crystal_F_000 1608
_exptl_crystal_size_max 0.600
_exptl_crystal_size_mid 0.420
_exptl_crystal_size_min 0.080
_refine_diff_density_max 0.352
_refine_diff_density_min -0.319
_refine_ls_extinction_method none
_refine_ls_goodness_of_fit_ref 1.029
_refine_ls_hydrogen_treatment constr
_refine_ls_matrix_type full
_refine_ls_number_parameters 497
_refine_ls_number_reflns 9082
_refine_ls_number_restraints 0
_refine_ls_restrained_S_all 1.029
_refine_ls_R_factor_all 0.0371
_refine_ls_R_factor_gt 0.0287
_refine_ls_shift/su_max 0.001
_refine_ls_shift/su_mean 0.000
_refine_ls_structure_factor_coef Fsqd
_refine_ls_weighting_details 'w=1/[\s^2^(Fo^2^)+(0.0299P)^2^+2.8503P] where P=(Fo^2^+2Fc^2^)/3'
_refine_ls_weighting_scheme calc
_refine_ls_wR_factor_gt 0.0693
_refine_ls_wR_factor_ref 0.0744
_reflns_number_gt 7848
_reflns_number_total 9082
_reflns_threshold_expression 'I > 2\s(I)'
_cod_data_source_file cs9b03620_si_002.cif
_cod_data_source_block LC_L4_p58
_cod_depositor_comments
;
The following automatic conversions were performed:

data item '_exptl_absorpt_correction_type' value 'Multi-Scan' was
changed to 'multi-scan' in accordance with the
/home/data/users/saulius/crontab/automatic-downloads/rss-feeds/ACS/lib/dictionaries/cif_core.dic
dictionary named 'cif_core.dic' version 2.4.2 last updated on
2011-04-26.

Automatic conversion script
Id: cif_fix_values 6909 2019-04-08 15:41:33Z antanas 
;
_cod_original_cell_volume 3960.(5)
_cod_database_code 4515255

loop_
_space_group_symop_operation_xyz
'x, y, z'
'-x+1/2, y+1/2, -z+1/2'
'-x, -y, -z'
'x-1/2, -y-1/2, z-1/2'

loop_
_atom_site_type_symbol
_atom_site_label
_atom_site_fract_x
_atom_site_fract_y
_atom_site_fract_z
_atom_site_U_iso_or_equiv
_atom_site_adp_type
_atom_site_calc_flag
_atom_site_refinement_flags_adp
_atom_site_refinement_flags_occupancy
_atom_site_refinement_flags_posn
_atom_site_occupancy
_atom_site_disorder_assembly
_atom_site_disorder_group
Ni Ni1 0.68999(2) 0.17831(2) 0.52566(2) 0.01235(5) Uani d . . . 1.0 . .
N N2 0.58446(7) 0.13115(7) 0.54849(7) 0.0145(2) Uani d . . . 1.0 . .
C C3 0.56249(9) 0.10752(9) 0.62015(9) 0.0168(3) Uani d . . . 1.0 . .
H H3 0.605155 0.109586 0.669201 0.02 Uiso calc U . R 1.0 . .
C C4 0.47819(10) 0.07958(9) 0.62565(9) 0.0196(3) Uani d . . . 1.0 . .
H H4 0.465028 0.060464 0.677207 0.024 Uiso calc U . R 1.0 . .
C C5 0.41503(9) 0.08011(9) 0.55598(10) 0.0209(3) Uani d . . . 1.0 . .
H H5 0.356935 0.064898 0.559825 0.025 Uiso calc U . R 1.0 . .
C C6 0.43649(9) 0.10337(9) 0.47829(9) 0.0182(3) Uani d . . . 1.0 . .
C C7 0.37755(9) 0.10370(10) 0.40200(10) 0.0225(3) Uani d . . . 1.0 . .
H H7 0.317648 0.091856 0.400869 0.027 Uiso calc U . R 1.0 . .
C C8 0.40755(10) 0.12123(10) 0.32979(10) 0.0233(3) Uani d . . . 1.0 . .
H H8 0.367159 0.122626 0.279146 0.028 Uiso calc U . R 1.0 . .
C C9 0.49610(9) 0.13727(9) 0.32783(9) 0.0199(3) Uani d . . . 1.0 . .
H H9 0.514549 0.147752 0.276309 0.024 Uiso calc U . R 1.0 . .
C C10 0.55639(9) 0.13778(8) 0.40105(9) 0.0154(3) Uani d . . . 1.0 . .
C C11 0.52403(9) 0.12495(8) 0.47670(8) 0.0150(3) Uani d . . . 1.0 . .
N N12 0.64762(7) 0.14224(7) 0.41372(7) 0.0153(2) Uani d . . . 1.0 . .
C C13 0.69049(9) 0.14120(9) 0.34845(9) 0.0189(3) Uani d . . . 1.0 . .
O O14 0.65645(7) 0.15205(9) 0.27482(7) 0.0316(3) Uani d . . . 1.0 . .
C C15 0.78540(9) 0.11668(9) 0.36785(9) 0.0166(3) Uani d . . . 1.0 . .
C C16 0.81883(10) 0.08280(9) 0.30046(9) 0.0201(3) Uani d . . . 1.0 . .
H H16 0.782817 0.081039 0.247313 0.024 Uiso calc U . R 1.0 . .
C C17 0.90282(10) 0.05193(9) 0.30945(10) 0.0222(3) Uani d . . . 1.0 . .
H H17 0.92421 0.029934 0.262729 0.027 Uiso calc U . R 1.0 . .
C C18 0.95573(10) 0.05312(9) 0.38669(10) 0.0218(3) Uani d . . . 1.0 . .
H H18 1.013017 0.030621 0.393571 0.026 Uiso calc U . R 1.0 . .
C C19 0.92439(9) 0.08749(9) 0.45413(9) 0.0185(3) Uani d . . . 1.0 . .
H H19 0.960945 0.088438 0.507016 0.022 Uiso calc U . R 1.0 . .
C C20 0.84010(9) 0.12075(8) 0.44573(8) 0.0150(3) Uani d . . . 1.0 . .
C C21 0.81922(8) 0.16761(9) 0.51999(8) 0.0138(3) Uani d . . . 1.0 . .
C C22 0.85205(9) 0.12648(9) 0.60259(8) 0.0153(3) Uani d . . . 1.0 . .
C C23 0.82288(9) 0.04538(9) 0.61888(9) 0.0193(3) Uani d . . . 1.0 . .
H H23 0.7826 0.017052 0.577651 0.023 Uiso calc U . R 1.0 . .
C C24 0.85191(10) 0.00558(10) 0.69446(10) 0.0239(3) Uani d . . . 1.0 . .
H H24 0.830581 -0.04898 0.705245 0.029 Uiso calc U . R 1.0 . .
C C25 0.91224(11) 0.04604(11) 0.75407(10) 0.0273(3) Uani d . . . 1.0 . .
H H25 0.93213 0.019237 0.80593 0.033 Uiso calc U . R 1.0 . .
C C26 0.94353(11) 0.12557(11) 0.73805(10) 0.0270(3) Uani d . . . 1.0 . .
H H26 0.985483 0.152706 0.778683 0.032 Uiso calc U . R 1.0 . .
C C27 0.91364(10) 0.16592(10) 0.66244(9) 0.0208(3) Uani d . . . 1.0 . .
H H27 0.935342 0.220358 0.651772 0.025 Uiso calc U . R 1.0 . .
C C28 0.79776(8) 0.25424(8) 0.51224(8) 0.0140(3) Uani d . . . 1.0 . .
C C29 0.79897(9) 0.30314(8) 0.43403(8) 0.0154(3) Uani d . . . 1.0 . .
C C30 0.87320(10) 0.30490(9) 0.39704(9) 0.0193(3) Uani d . . . 1.0 . .
H H30 0.923072 0.2731 0.420681 0.023 Uiso calc U . R 1.0 . .
C C31 0.87475(11) 0.35274(10) 0.32598(10) 0.0253(3) Uani d . . . 1.0 . .
H H31 0.925717 0.353924 0.301477 0.03 Uiso calc U . R 1.0 . .
C C32 0.80212(13) 0.39867(12) 0.29086(12) 0.0373(4) Uani d . . . 1.0 . .
H H32 0.803008 0.43123 0.242104 0.045 Uiso calc U . R 1.0 . .
C C33 0.72818(13) 0.39703(14) 0.32697(13) 0.0438(5) Uani d . . . 1.0 . .
H H33 0.678036 0.428 0.302491 0.053 Uiso calc U . R 1.0 . .
C C34 0.72686(11) 0.35029(11) 0.39893(11) 0.0292(4) Uani d . . . 1.0 . .
H H34 0.676356 0.35066 0.424149 0.035 Uiso calc U . R 1.0 . .
C C35 0.77479(9) 0.30076(9) 0.58498(8) 0.0145(3) Uani d . . . 1.0 . .
C C36 0.81250(9) 0.38538(9) 0.60803(8) 0.0159(3) Uani d . . . 1.0 . .
C C37 0.89779(10) 0.40365(9) 0.59796(9) 0.0205(3) Uani d . . . 1.0 . .
H H37 0.931035 0.3616 0.575953 0.025 Uiso calc U . R 1.0 . .
C C38 0.93466(10) 0.48269(10) 0.61977(10) 0.0246(3) Uani d . . . 1.0 . .
H H38 0.99286 0.494145 0.613165 0.03 Uiso calc U . R 1.0 . .
C C39 0.88597(11) 0.54478(10) 0.65126(10) 0.0247(3) Uani d . . . 1.0 . .
H H39 0.910776 0.598879 0.665799 0.03 Uiso calc U . R 1.0 . .
C C40 0.80114(10) 0.52769(9) 0.66144(10) 0.0232(3) Uani d . . . 1.0 . .
H H40 0.767986 0.570147 0.682986 0.028 Uiso calc U . R 1.0 . .
C C41 0.76457(9) 0.44857(9) 0.64018(9) 0.0187(3) Uani d . . . 1.0 . .
H H41 0.706561 0.437268 0.647517 0.022 Uiso calc U . R 1.0 . .
C C42 0.71583(9) 0.25421(8) 0.61643(8) 0.0147(3) Uani d . . . 1.0 . .
C C43 0.67502(9) 0.26750(8) 0.68984(8) 0.0151(3) Uani d . . . 1.0 . .
C C44 0.72289(10) 0.25265(9) 0.76934(9) 0.0180(3) Uani d . . . 1.0 . .
H H44 0.782353 0.236596 0.77546 0.022 Uiso calc U . R 1.0 . .
C C45 0.68383(11) 0.26130(9) 0.83952(9) 0.0228(3) Uani d . . . 1.0 . .
H H45 0.716949 0.251636 0.893166 0.027 Uiso calc U . R 1.0 . .
C C46 0.59686(11) 0.28395(9) 0.83132(10) 0.0243(3) Uani d . . . 1.0 . .
H H46 0.570415 0.289648 0.879228 0.029 Uiso calc U . R 1.0 . .
C C47 0.54856(10) 0.29827(10) 0.75298(10) 0.0232(3) Uani d . . . 1.0 . .
H H47 0.488899 0.313484 0.747302 0.028 Uiso calc U . R 1.0 . .
C C48 0.58716(9) 0.29044(9) 0.68273(9) 0.0198(3) Uani d . . . 1.0 . .
H H48 0.553685 0.300743 0.62937 0.024 Uiso calc U . R 1.0 . .
C C1S 0.68342(13) 0.24256(17) 0.11706(12) 0.0503(6) Uani d . . . 1.0 . .
H H1S 0.673361 0.228538 0.174324 0.06 Uiso calc U . R 1.0 A 1
Cl Cl2S 0.64505(13) 0.35328(16) 0.09254(15) 0.0590(7) Uani d . P . 0.625(14) B 1
Cl Cl3S 0.79432(16) 0.24453(12) 0.1183(2) 0.0436(5) Uani d . P . 0.625(14) B 1
Cl Cl4S 0.6225(3) 0.1759(3) 0.04957(17) 0.0654(9) Uani d . P . 0.625(14) B 1
Cl Cl2' 0.6238(9) 0.3174(11) 0.0890(4) 0.131(4) Uani d . P . 0.375(14) B 2
Cl Cl3' 0.7923(4) 0.2433(3) 0.1010(6) 0.0793(18) Uani d . P . 0.375(14) B 2
Cl Cl4' 0.6477(5) 0.1442(8) 0.0476(3) 0.0836(17) Uani d . P . 0.375(14) B 2

loop_
_atom_site_aniso_label
_atom_site_aniso_U_11
_atom_site_aniso_U_22
_atom_site_aniso_U_33
_atom_site_aniso_U_12
_atom_site_aniso_U_13
_atom_site_aniso_U_23
Ni1 0.01230(8) 0.01370(9) 0.01124(8) -0.00027(6) 0.00255(6) -0.00111(6)
N2 0.0149(5) 0.0138(5) 0.0148(5) 0.0009(4) 0.0028(4) -0.0010(4)
C3 0.0191(7) 0.0155(6) 0.0161(6) 0.0006(5) 0.0044(5) -0.0015(5)
C4 0.0234(7) 0.0164(7) 0.0216(7) -0.0008(6) 0.0109(6) -0.0013(5)
C5 0.0174(7) 0.0179(7) 0.0291(8) -0.0019(5) 0.0088(6) -0.0037(6)
C6 0.0169(7) 0.0132(6) 0.0245(7) 0.0006(5) 0.0035(6) -0.0020(5)
C7 0.0140(6) 0.0225(7) 0.0296(8) -0.0013(6) -0.0001(6) -0.0009(6)
C8 0.0198(7) 0.0225(7) 0.0239(7) 0.0007(6) -0.0063(6) -0.0008(6)
C9 0.0209(7) 0.0201(7) 0.0176(7) 0.0013(6) 0.0003(5) 0.0008(5)
C10 0.0155(6) 0.0128(6) 0.0174(6) 0.0007(5) 0.0012(5) -0.0008(5)
C11 0.0148(6) 0.0121(6) 0.0178(6) 0.0018(5) 0.0016(5) -0.0004(5)
N12 0.0151(5) 0.0174(6) 0.0133(5) -0.0001(4) 0.0020(4) -0.0006(4)
C13 0.0209(7) 0.0200(7) 0.0158(7) -0.0014(6) 0.0033(5) -0.0028(5)
O14 0.0242(6) 0.0576(8) 0.0128(5) 0.0013(5) 0.0026(4) 0.0004(5)
C15 0.0193(7) 0.0138(6) 0.0178(7) -0.0030(5) 0.0065(5) -0.0015(5)
C16 0.0237(7) 0.0207(7) 0.0177(7) -0.0062(6) 0.0085(6) -0.0050(5)
C17 0.0267(8) 0.0177(7) 0.0262(8) -0.0036(6) 0.0154(6) -0.0056(6)
C18 0.0211(7) 0.0177(7) 0.0294(8) 0.0026(6) 0.0125(6) 0.0020(6)
C19 0.0191(7) 0.0175(7) 0.0200(7) 0.0011(5) 0.0064(5) 0.0020(5)
C20 0.0187(6) 0.0105(6) 0.0171(6) -0.0008(5) 0.0069(5) 0.0000(5)
C21 0.0118(6) 0.0162(6) 0.0136(6) -0.0007(5) 0.0025(5) -0.0004(5)
C22 0.0141(6) 0.0176(7) 0.0150(6) 0.0047(5) 0.0048(5) 0.0011(5)
C23 0.0193(7) 0.0196(7) 0.0204(7) 0.0029(5) 0.0078(6) 0.0024(5)
C24 0.0269(8) 0.0229(7) 0.0253(8) 0.0074(6) 0.0136(6) 0.0087(6)
C25 0.0304(8) 0.0346(9) 0.0180(7) 0.0139(7) 0.0076(6) 0.0087(6)
C26 0.0257(8) 0.0347(9) 0.0189(7) 0.0073(7) -0.0008(6) -0.0008(6)
C27 0.0204(7) 0.0216(7) 0.0200(7) 0.0022(6) 0.0020(6) 0.0004(6)
C28 0.0119(6) 0.0147(6) 0.0152(6) -0.0008(5) 0.0021(5) -0.0004(5)
C29 0.0197(7) 0.0120(6) 0.0149(6) -0.0008(5) 0.0037(5) -0.0005(5)
C30 0.0201(7) 0.0174(7) 0.0212(7) 0.0002(5) 0.0053(6) 0.0017(5)
C31 0.0293(8) 0.0238(8) 0.0260(8) -0.0005(6) 0.0138(6) 0.0045(6)
C32 0.0451(11) 0.0377(10) 0.0320(9) 0.0069(8) 0.0145(8) 0.0211(8)
C33 0.0367(10) 0.0504(12) 0.0463(11) 0.0197(9) 0.0133(9) 0.0330(10)
C34 0.0261(8) 0.0316(9) 0.0322(9) 0.0104(7) 0.0119(7) 0.0147(7)
C35 0.0151(6) 0.0147(6) 0.0135(6) 0.0024(5) 0.0017(5) -0.0009(5)
C36 0.0204(7) 0.0148(6) 0.0121(6) -0.0004(5) 0.0015(5) -0.0005(5)
C37 0.0223(7) 0.0188(7) 0.0209(7) -0.0015(6) 0.0056(6) -0.0035(5)
C38 0.0244(8) 0.0232(8) 0.0270(8) -0.0071(6) 0.0064(6) -0.0034(6)
C39 0.0323(8) 0.0166(7) 0.0244(8) -0.0061(6) 0.0026(6) -0.0030(6)
C40 0.0297(8) 0.0157(7) 0.0240(7) 0.0021(6) 0.0038(6) -0.0033(6)
C41 0.0197(7) 0.0178(7) 0.0183(7) 0.0012(5) 0.0026(5) -0.0001(5)
C42 0.0149(6) 0.0150(6) 0.0135(6) 0.0024(5) 0.0002(5) -0.0012(5)
C43 0.0189(7) 0.0109(6) 0.0164(6) -0.0016(5) 0.0053(5) -0.0019(5)
C44 0.0206(7) 0.0161(6) 0.0176(7) -0.0010(5) 0.0041(5) -0.0008(5)
C45 0.0339(8) 0.0190(7) 0.0162(7) -0.0022(6) 0.0065(6) 0.0001(5)
C46 0.0354(9) 0.0169(7) 0.0251(8) -0.0016(6) 0.0180(7) -0.0024(6)
C47 0.0221(7) 0.0182(7) 0.0319(8) 0.0005(6) 0.0121(6) -0.0053(6)
C48 0.0194(7) 0.0183(7) 0.0220(7) 0.0012(5) 0.0042(6) -0.0039(5)
C1S 0.0355(10) 0.0890(18) 0.0267(10) -0.0041(11) 0.0064(8) 0.0105(10)
Cl2S 0.0534(10) 0.0601(11) 0.0565(8) 0.0240(8) -0.0103(5) 0.0027(6)
Cl3S 0.0369(7) 0.0387(9) 0.0592(11) 0.0085(6) 0.0197(6) 0.0045(5)
Cl4S 0.0804(17) 0.0788(15) 0.0335(6) -0.0442(11) -0.0006(8) 0.0052(8)
Cl2' 0.146(5) 0.161(8) 0.082(2) 0.109(6) 0.008(3) 0.019(3)
Cl3' 0.0580(19) 0.116(4) 0.070(3) -0.029(2) 0.0282(15) 0.0016(16)
Cl4' 0.076(2) 0.131(5) 0.0438(12) -0.033(3) 0.0096(14) -0.009(2)

loop_
_atom_type_symbol
_atom_type_description
_atom_type_scat_dispersion_real
_atom_type_scat_dispersion_imag
_atom_type_scat_source
C C 0.0033 0.0016 'International Tables Vol C Tables 4.2.6.8 and 6.1.1.4'
H H 0.0000 0.0000 'International Tables Vol C Tables 4.2.6.8 and 6.1.1.4'
N N 0.0061 0.0033 'International Tables Vol C Tables 4.2.6.8 and 6.1.1.4'
Ni Ni 0.3393 1.1124 'International Tables Vol C Tables 4.2.6.8 and 6.1.1.4'
O O 0.0106 0.0060 'International Tables Vol C Tables 4.2.6.8 and 6.1.1.4'
Cl Cl 0.1484 0.1585 'International Tables Vol C Tables 4.2.6.8 and 6.1.1.4'

loop_
_geom_angle_atom_site_label_1
_geom_angle_atom_site_label_2
_geom_angle_atom_site_label_3
_geom_angle
C42 Ni1 N2 99.68(6)
C42 Ni1 N12 157.60(6)
N2 Ni1 N12 84.47(6)
C42 Ni1 C21 90.53(6)
N2 Ni1 C21 150.70(6)
N12 Ni1 C21 96.47(6)
C42 Ni1 C28 69.90(6)
N2 Ni1 C28 167.60(5)
N12 Ni1 C28 102.65(6)
C21 Ni1 C28 39.63(6)
C42 Ni1 C35 33.17(5)
N2 Ni1 C35 131.21(5)
N12 Ni1 C35 133.26(5)
C21 Ni1 C35 67.18(6)
C28 Ni1 C35 37.35(5)
C3 N2 C11 119.25(13)
C3 N2 Ni1 130.26(10)
C11 N2 Ni1 110.46(10)
N2 C3 C4 122.06(13)
N2 C3 H3 119.0
C4 C3 H3 119.0
C5 C4 C3 119.45(14)
C5 C4 H4 120.3
C3 C4 H4 120.3
C4 C5 C6 119.93(14)
C4 C5 H5 120.0
C6 C5 H5 120.0
C11 C6 C7 117.79(14)
C11 C6 C5 117.25(13)
C7 C6 C5 124.92(14)
C8 C7 C6 119.52(14)
C8 C7 H7 120.2
C6 C7 H7 120.2
C7 C8 C9 122.48(14)
C7 C8 H8 118.8
C9 C8 H8 118.8
C10 C9 C8 120.13(14)
C10 C9 H9 119.9
C8 C9 H9 119.9
C9 C10 N12 130.24(13)
C9 C10 C11 117.21(13)
N12 C10 C11 112.34(12)
N2 C11 C6 121.61(13)
N2 C11 C10 115.83(13)
C6 C11 C10 122.50(13)
C13 N12 C10 120.62(12)
C13 N12 Ni1 128.22(10)
C10 N12 Ni1 109.19(9)
O14 C13 N12 125.16(14)
O14 C13 C15 118.64(13)
N12 C13 C15 115.94(13)
C16 C15 C20 118.57(14)
C16 C15 C13 114.61(13)
C20 C15 C13 126.75(13)
C17 C16 C15 121.65(14)
C17 C16 H16 119.2
C15 C16 H16 119.2
C16 C17 C18 119.85(14)
C16 C17 H17 120.1
C18 C17 H17 120.1
C17 C18 C19 119.49(14)
C17 C18 H18 120.3
C19 C18 H18 120.3
C18 C19 C20 121.40(14)
C18 C19 H19 119.3
C20 C19 H19 119.3
C19 C20 C15 118.98(13)
C19 C20 C21 115.81(12)
C15 C20 C21 124.80(13)
C28 C21 C20 119.07(12)
C28 C21 C22 122.54(12)
C20 C21 C22 115.10(12)
C28 C21 Ni1 72.67(8)
C20 C21 Ni1 115.49(9)
C22 C21 Ni1 100.42(9)
C27 C22 C23 118.83(13)
C27 C22 C21 121.58(13)
C23 C22 C21 119.55(13)
C24 C23 C22 121.02(14)
C24 C23 H23 119.5
C22 C23 H23 119.5
C25 C24 C23 119.59(15)
C25 C24 H24 120.2
C23 C24 H24 120.2
C26 C25 C24 120.09(14)
C26 C25 H25 120.0
C24 C25 H25 120.0
C25 C26 C27 120.29(15)
C25 C26 H26 119.9
C27 C26 H26 119.9
C22 C27 C26 120.14(15)
C22 C27 H27 119.9
C26 C27 H27 119.9
C21 C28 C35 119.46(12)
C21 C28 C29 122.66(12)
C35 C28 C29 117.87(12)
C21 C28 Ni1 67.70(8)
C35 C28 Ni1 83.74(9)
C29 C28 Ni1 120.67(10)
C34 C29 C30 118.96(14)
C34 C29 C28 120.06(13)
C30 C29 C28 120.93(13)
C31 C30 C29 120.56(14)
C31 C30 H30 119.7
C29 C30 H30 119.7
C32 C31 C30 120.02(15)
C32 C31 H31 120.0
C30 C31 H31 120.0
C33 C32 C31 119.78(16)
C33 C32 H32 120.1
C31 C32 H32 120.1
C32 C33 C34 120.36(17)
C32 C33 H33 119.8
C34 C33 H33 119.8
C29 C34 C33 120.30(16)
C29 C34 H34 119.9
C33 C34 H34 119.9
C42 C35 C36 131.46(13)
C42 C35 C28 108.04(12)
C36 C35 C28 120.42(12)
C42 C35 Ni1 50.35(8)
C36 C35 Ni1 167.65(10)
C28 C35 Ni1 58.90(7)
C37 C36 C41 118.52(13)
C37 C36 C35 120.01(12)
C41 C36 C35 121.47(13)
C38 C37 C36 120.89(14)
C38 C37 H37 119.6
C36 C37 H37 119.6
C39 C38 C37 119.79(15)
C39 C38 H38 120.1
C37 C38 H38 120.1
C40 C39 C38 120.01(14)
C40 C39 H39 120.0
C38 C39 H39 120.0
C39 C40 C41 120.17(14)
C39 C40 H40 119.9
C41 C40 H40 119.9
C40 C41 C36 120.61(14)
C40 C41 H41 119.7
C36 C41 H41 119.7
C35 C42 C43 130.97(13)
C35 C42 Ni1 96.48(10)
C43 C42 Ni1 131.82(10)
C44 C43 C48 118.45(13)
C44 C43 C42 119.81(13)
C48 C43 C42 121.65(13)
C45 C44 C43 120.47(14)
C45 C44 H44 119.8
C43 C44 H44 119.8
C46 C45 C44 120.29(15)
C46 C45 H45 119.9
C44 C45 H45 119.9
C45 C46 C47 119.84(14)
C45 C46 H46 120.1
C47 C46 H46 120.1
C46 C47 C48 120.24(15)
C46 C47 H47 119.9
C48 C47 H47 119.9
C47 C48 C43 120.69(14)
C47 C48 H48 119.7
C43 C48 H48 119.7
Cl4S C1S Cl3S 117.9(3)
Cl2' C1S Cl3' 120.3(7)
Cl4S C1S Cl2S 108.6(2)
Cl3S C1S Cl2S 105.61(15)
Cl2' C1S Cl4' 110.1(4)
Cl3' C1S Cl4' 96.0(4)
Cl4S C1S H1S 108.1
Cl3S C1S H1S 108.1
Cl2S C1S H1S 108.1

loop_
_geom_bond_atom_site_label_1
_geom_bond_atom_site_label_2
_geom_bond_distance
Ni1 C42 1.8946(16)
Ni1 N2 1.9011(16)
Ni1 N12 1.9209(16)
Ni1 C21 2.0411(19)
Ni1 C28 2.1060(17)
Ni1 C35 2.4448(18)
N2 C3 1.3290(19)
N2 C11 1.3759(19)
C3 C4 1.404(2)
C3 H3 0.95
C4 C5 1.371(2)
C4 H4 0.95
C5 C6 1.416(2)
C5 H5 0.95
C6 C11 1.412(2)
C6 C7 1.416(2)
C7 C8 1.371(2)
C7 H7 0.95
C8 C9 1.410(2)
C8 H8 0.95
C9 C10 1.389(2)
C9 H9 0.95
C10 N12 1.404(2)
C10 C11 1.428(2)
N12 C13 1.3532(19)
C13 O14 1.2405(19)
C13 C15 1.510(2)
C15 C16 1.403(2)
C15 C20 1.406(2)
C16 C17 1.382(2)
C16 H16 0.95
C17 C18 1.384(2)
C17 H17 0.95
C18 C19 1.390(2)
C18 H18 0.95
C19 C20 1.400(2)
C19 H19 0.95
C20 C21 1.5037(19)
C21 C28 1.407(2)
C21 C22 1.506(2)
C22 C27 1.394(2)
C22 C23 1.398(2)
C23 C24 1.390(2)
C23 H23 0.95
C24 C25 1.388(3)
C24 H24 0.95
C25 C26 1.387(3)
C25 H25 0.95
C26 C27 1.397(2)
C26 H26 0.95
C27 H27 0.95
C28 C35 1.4921(19)
C28 C29 1.496(2)
C29 C34 1.387(2)
C29 C30 1.396(2)
C30 C31 1.389(2)
C30 H30 0.95
C31 C32 1.383(3)
C31 H31 0.95
C32 C33 1.383(3)
C32 H32 0.95
C33 C34 1.391(2)
C33 H33 0.95
C34 H34 0.95
C35 C42 1.346(2)
C35 C36 1.481(2)
C36 C37 1.398(2)
C36 C41 1.401(2)
C37 C38 1.393(2)
C37 H37 0.95
C38 C39 1.391(2)
C38 H38 0.95
C39 C40 1.388(2)
C39 H39 0.95
C40 C41 1.391(2)
C40 H40 0.95
C41 H41 0.95
C42 C43 1.467(2)
C43 C44 1.402(2)
C43 C48 1.403(2)
C44 C45 1.395(2)
C44 H44 0.95
C45 C46 1.387(2)
C45 H45 0.95
C46 C47 1.388(2)
C46 H46 0.95
C47 C48 1.391(2)
C47 H47 0.95
C48 H48 0.95
C1S Cl2' 1.523(8)
C1S Cl4S 1.692(4)
C1S Cl3S 1.727(3)
C1S Cl3' 1.763(6)
C1S Cl2S 1.867(4)
C1S Cl4' 1.946(10)
C1S H1S 1.0
